data_2105087
loop_
_publ_author_name
'Guzei, Ilia'
'Herbst-Irmer, Regine'
'Munyaneza, Apollinaire'
'Darkwa, James'

_publ_section_title
;
 Detailed example of the identification and crystallographic analysis of a
 pseudo-merohedrally twinned crystal
;
_journal_coeditor_code PS5014
_journal_issue 2
_journal_name_full 'Acta Crystallographica Section B'
_journal_page_first 150
_journal_page_last 157
_journal_paper_doi 10.1107/S0108768112002728
_journal_volume 68
_journal_year 2012
_chemical_formula_moiety 'C44 H42 Br5 Fe3 N6 Ni O4'
_chemical_formula_sum 'C44 H42 Br5 Fe3 N6 Ni O4'
_chemical_formula_weight 1344.65
_space_group_IT_number 9
_symmetry_cell_setting monoclinic
_symmetry_space_group_name_Hall 'C -2yc'
_symmetry_space_group_name_H-M 'C 1 c 1'
_atom_sites_solution_hydrogens geom
_atom_sites_solution_primary direct
_atom_sites_solution_secondary difmap
_cell_angle_alpha 90.00
_cell_angle_beta 118.393(2)
_cell_angle_gamma 90.00
_cell_formula_units_Z 4
_cell_length_a 15.2181(3)
_cell_length_b 22.0080(3)
_cell_length_c 16.0005(3)
_cell_measurement_reflns_used 999
_cell_measurement_temperature 100(2)
_cell_measurement_theta_max 72.05
_cell_measurement_theta_min 3.14
_cell_volume 4714.25(17)
_computing_cell_refinement 'SAINT Ver. 7.24A (Bruker-AXS, 2007)'
_computing_data_collection 'APEX2 Ver. 2.1-4 (Bruker-AXS, 2007)'
_computing_data_reduction 'SAINT Ver. 7.24A'
_computing_molecular_graphics SHELXTL
_computing_publication_material SHELXTL
_computing_structure_refinement SHELXTL
_computing_structure_solution 'SHELXTL (Sheldrick, 2008)'
_diffrn_ambient_temperature 100(2)
_diffrn_measured_fraction_theta_full 0.996
_diffrn_measured_fraction_theta_max 0.970
_diffrn_measurement_device_type 'Bruker SMART APEX2 area detector'
_diffrn_measurement_method '0.50\% \w and 0.5 \% \f scans'
_diffrn_radiation_monochromator graphite
_diffrn_radiation_source 'fine-focus sealed tube'
_diffrn_radiation_type 'Cu K\a'
_diffrn_radiation_wavelength 1.54178
_diffrn_reflns_av_R_equivalents 0.0309
_diffrn_reflns_av_sigmaI/netI 0.0274
_diffrn_reflns_limit_h_max 18
_diffrn_reflns_limit_h_min -17
_diffrn_reflns_limit_k_max 25
_diffrn_reflns_limit_k_min -27
_diffrn_reflns_limit_l_max 18
_diffrn_reflns_limit_l_min -19
_diffrn_reflns_number 35920
_diffrn_reflns_theta_full 67.00
_diffrn_reflns_theta_max 72.05
_diffrn_reflns_theta_min 3.14
_exptl_absorpt_coefficient_mu 13.067
_exptl_absorpt_correction_T_max 0.3762
_exptl_absorpt_correction_T_min 0.1860
_exptl_absorpt_correction_type analytical
_exptl_absorpt_process_details
;
SADABS  (Bruker-AXS, 2007)
;
_exptl_crystal_colour red
_exptl_crystal_density_diffrn 1.895
_exptl_crystal_density_method 'not measured'
_exptl_crystal_description block
_exptl_crystal_F_000 2644
_exptl_crystal_size_max 0.19
_exptl_crystal_size_mid 0.11
_exptl_crystal_size_min 0.09
_refine_diff_density_max 0.703
_refine_diff_density_min -0.659
_refine_ls_abs_structure_details 'Flack H D (1983), Acta Cryst. A39, 876-881'
_refine_ls_abs_structure_Flack -0.008(4)
_refine_ls_extinction_method none
_refine_ls_goodness_of_fit_ref 1.046
_refine_ls_hydrogen_treatment constr
_refine_ls_matrix_type full
_refine_ls_number_parameters 599
_refine_ls_number_reflns 8033
_refine_ls_number_restraints 4
_refine_ls_restrained_S_all 1.046
_refine_ls_R_factor_all 0.0328
_refine_ls_R_factor_gt 0.0319
_refine_ls_shift/su_max 0.001
_refine_ls_shift/su_mean 0.000
_refine_ls_structure_factor_coef Fsqd
_refine_ls_weighting_details 'calc w=1/[\s^2^(Fo^2^)+(0.0581P)^2^+0.0000P] where P=(Fo^2^+2Fc^2^)/3'
_refine_ls_weighting_scheme calc
_refine_ls_wR_factor_gt 0.0778
_refine_ls_wR_factor_ref 0.0783
_reflns_number_gt 7903
_reflns_number_total 8033
_reflns_threshold_expression I>2\s(I)
_cod_data_source_file ps5014.cif
_cod_data_source_block I
_cod_original_cell_volume 4714.25(14)
_cod_original_sg_symbol_Hall 'C -2yc      '
_cod_original_sg_symbol_H-M 'C 1 c 1     '
_cod_database_code 2105087

loop_
_symmetry_equiv_pos_as_xyz
'x, y, z'
'x, -y, z+1/2'
'x+1/2, y+1/2, z'
'x+1/2, -y+1/2, z+1/2'

loop_
_atom_site_type_symbol
_atom_site_label
_atom_site_fract_x
_atom_site_fract_y
_atom_site_fract_z
_atom_site_U_iso_or_equiv
_atom_site_adp_type
_atom_site_calc_flag
_atom_site_refinement_flags
_atom_site_occupancy
_atom_site_symmetry_multiplicity
_atom_site_disorder_assembly
_atom_site_disorder_group
Br Br1 0.29003(5) 0.62030(3) 0.66511(4) 0.02583(15) Uani d . 1 1 A 1
Ni Ni1 0.20175(8) 0.62397(5) 0.49182(7) 0.01679(19) Uani d . 1 1 A 1
Fe Fe1 -0.07292(7) 0.58052(5) 0.59258(7) 0.0220(2) Uani d . 1 1 A 1
Fe Fe2 0.58354(7) 0.67777(5) 0.59805(8) 0.0238(2) Uani d . 1 1 A 1
O O1 0.0385(4) 0.3437(2) 0.4396(5) 0.0395(13) Uani d . 1 1 A 1
O O2 0.1836(4) 0.3649(2) 0.4416(5) 0.0402(14) Uani d . 1 1 A 1
O O3 0.2928(4) 0.9093(2) 0.4472(4) 0.0357(12) Uani d . 1 1 A 1
O O4 0.1420(4) 0.8748(2) 0.4217(5) 0.0406(15) Uani d . 1 1 A 1
N N1 0.2374(4) 0.5853(2) 0.3956(4) 0.0207(11) Uani d . 1 1 A 1
N N2 0.1603(4) 0.4908(2) 0.4768(4) 0.0209(11) Uani d . 1 1 A 1
N N3 0.1236(4) 0.5445(2) 0.4860(4) 0.0185(10) Uani d . 1 1 A 1
N N4 0.0732(4) 0.6635(2) 0.3887(4) 0.0186(10) Uani d . 1 1 A 1
N N5 0.2240(4) 0.7578(2) 0.4837(4) 0.0205(11) Uani d . 1 1 A 1
N N6 0.2764(4) 0.7055(2) 0.4968(4) 0.0179(10) Uani d . 1 1 A 1
C C1 0.2373(5) 0.6184(3) 0.3235(5) 0.0261(15) Uani d . 1 1 A 1
H H1 0.2209 0.6603 0.3187 0.031 Uiso calc R 1 1 A 1
C C2 0.2597(6) 0.5933(3) 0.2586(5) 0.0303(16) Uani d . 1 1 A 1
H H2 0.2603 0.6180 0.2102 0.036 Uiso calc R 1 1 A 1
C C3 0.2817(6) 0.5323(3) 0.2623(6) 0.0349(17) Uani d . 1 1 A 1
H H3 0.2986 0.5145 0.2178 0.042 Uiso calc R 1 1 A 1
C C4 0.2784(5) 0.4988(3) 0.3316(5) 0.0273(15) Uani d . 1 1 A 1
H H4 0.2910 0.4564 0.3348 0.033 Uiso calc R 1 1 A 1
C C5 0.2566(4) 0.5260(3) 0.3987(4) 0.0179(13) Uani d . 1 1 A 1
C C6 0.2589(5) 0.4895(3) 0.4797(5) 0.0177(12) Uani d . 1 1 A 1
H H6A 0.2774 0.4470 0.4752 0.021 Uiso calc R 1 1 A 1
H H6B 0.3102 0.5065 0.5409 0.021 Uiso calc R 1 1 A 1
C C7 0.0952(5) 0.4448(3) 0.4631(5) 0.0224(14) Uani d . 1 1 A 1
C C8 0.1034(5) 0.3791(3) 0.4476(5) 0.0231(14) Uani d . 1 1 A 1
C C9 0.1974(7) 0.3010(3) 0.4233(6) 0.043(2) Uani d D 1 1 A 1
H H9A 0.1501 0.2747 0.4328 0.051 Uiso calc R 1 1 A 1
H H9B 0.2663 0.2876 0.4676 0.051 Uiso calc R 1 1 A 1
C C10 0.1785(7) 0.2960(4) 0.3214(5) 0.050(2) Uani d D 1 1 A 1
H H10A 0.1104 0.3097 0.2781 0.075 Uiso calc R 1 1 A 1
H H10B 0.1865 0.2537 0.3073 0.075 Uiso calc R 1 1 A 1
H H10C 0.2264 0.3216 0.3130 0.075 Uiso calc R 1 1 A 1
C C11 0.0135(5) 0.4709(3) 0.4681(5) 0.0202(13) Uani d . 1 1 A 1
H H11 -0.0444 0.4507 0.4621 0.024 Uiso calc R 1 1 A 1
C C12 0.0353(5) 0.5327(3) 0.4837(5) 0.0212(13) Uani d . 1 1 A 1
C C13 -0.0264(5) 0.5798(3) 0.4929(5) 0.0233(13) Uani d . 1 1 A 1
C C14 -0.1331(5) 0.5782(4) 0.4482(5) 0.0275(15) Uani d . 1 1 A 1
H H14 -0.1749 0.5473 0.4070 0.033 Uiso calc R 1 1 A 1
C C15 -0.1652(6) 0.6317(4) 0.4767(7) 0.039(2) Uani d . 1 1 A 1
H H15 -0.2324 0.6429 0.4573 0.047 Uiso calc R 1 1 A 1
C C16 -0.0794(6) 0.6652(3) 0.5390(6) 0.0344(18) Uani d . 1 1 A 1
H H16 -0.0797 0.7025 0.5686 0.041 Uiso calc R 1 1 A 1
C C17 0.0062(6) 0.6345(3) 0.5501(6) 0.0281(15) Uani d . 1 1 A 1
H H17 0.0733 0.6473 0.5881 0.034 Uiso calc R 1 1 A 1
C C18 0.0213(6) 0.5606(4) 0.7314(5) 0.0311(16) Uani d . 1 1 A 1
H H18 0.0876 0.5753 0.7679 0.037 Uiso calc R 1 1 A 1
C C19 -0.0077(6) 0.5074(3) 0.6772(5) 0.0339(16) Uani d . 1 1 A 1
H H19 0.0361 0.4797 0.6699 0.041 Uiso calc R 1 1 A 1
C C20 -0.1128(7) 0.5014(4) 0.6349(5) 0.0377(18) Uani d . 1 1 A 1
H H20 -0.1520 0.4690 0.5953 0.045 Uiso calc R 1 1 A 1
C C21 -0.1484(5) 0.5529(4) 0.6630(5) 0.0311(16) Uani d . 1 1 A 1
H H21 -0.2165 0.5614 0.6445 0.037 Uiso calc R 1 1 A 1
C C22 -0.0685(7) 0.5887(4) 0.7213(6) 0.0380(18) Uani d . 1 1 A 1
H H22 -0.0720 0.6258 0.7501 0.046 Uiso calc R 1 1 A 1
C C23 0.0101(5) 0.6323(3) 0.3113(5) 0.0238(14) Uani d . 1 1 A 1
H H23 0.0239 0.5906 0.3071 0.029 Uiso calc R 1 1 A 1
C C24 -0.0740(5) 0.6576(3) 0.2373(5) 0.0280(15) Uani d . 1 1 A 1
H H24 -0.1152 0.6346 0.1821 0.034 Uiso calc R 1 1 A 1
C C25 -0.0966(5) 0.7178(3) 0.2460(5) 0.0267(14) Uani d . 1 1 A 1
H H25 -0.1553 0.7364 0.1979 0.032 Uiso calc R 1 1 A 1
C C26 -0.0307(5) 0.7508(3) 0.3276(5) 0.0246(14) Uani d . 1 1 A 1
H H26 -0.0440 0.7921 0.3348 0.030 Uiso calc R 1 1 A 1
C C27 0.0531(4) 0.7224(3) 0.3965(5) 0.0194(13) Uani d . 1 1 A 1
C C28 0.1286(5) 0.7547(3) 0.4849(5) 0.0223(13) Uani d . 1 1 A 1
H H28A 0.1048 0.7962 0.4872 0.027 Uiso calc R 1 1 A 1
H H28B 0.1371 0.7324 0.5421 0.027 Uiso calc R 1 1 A 1
C C29 0.2752(5) 0.8057(3) 0.4748(5) 0.0206(12) Uani d . 1 1 A 1
C C30 0.2389(6) 0.8699(3) 0.4486(6) 0.0281(16) Uani d . 1 1 A 1
C C31 0.0928(8) 0.9307(4) 0.3692(7) 0.050(2) Uani d D 1 1 A 1
H H31A 0.0206 0.9235 0.3272 0.060 Uiso calc R 1 1 A 1
H H31B 0.1232 0.9444 0.3299 0.060 Uiso calc R 1 1 A 1
C C32 0.1084(10) 0.9774(4) 0.4443(7) 0.070(3) Uani d D 1 1 A 1
H H32A 0.1017 0.9580 0.4961 0.106 Uiso calc R 1 1 A 1
H H32B 0.0582 1.0096 0.4162 0.106 Uiso calc R 1 1 A 1
H H32C 0.1753 0.9951 0.4693 0.106 Uiso calc R 1 1 A 1
C C33 0.3627(5) 0.7837(3) 0.4824(5) 0.0241(13) Uani d . 1 1 A 1
H H33 0.4141 0.8064 0.4792 0.029 Uiso calc R 1 1 A 1
C C34 0.3610(4) 0.7204(3) 0.4961(5) 0.0204(13) Uani d . 1 1 A 1
C C35 0.4356(5) 0.6761(3) 0.5031(5) 0.0243(14) Uani d . 1 1 A 1
C C36 0.4924(5) 0.6820(4) 0.4538(5) 0.0306(16) Uani d . 1 1 A 1
H H36 0.4885 0.7141 0.4124 0.037 Uiso calc R 1 1 A 1
C C37 0.5568(6) 0.6298(3) 0.4792(6) 0.0305(16) Uani d . 1 1 A 1
H H37 0.6042 0.6215 0.4580 0.037 Uiso calc R 1 1 A 1
C C38 0.5377(6) 0.5926(3) 0.5413(7) 0.0380(19) Uani d . 1 1 A 1
H H38 0.5695 0.5550 0.5676 0.046 Uiso calc R 1 1 A 1
C C39 0.4625(6) 0.6211(3) 0.5579(6) 0.0309(16) Uani d . 1 1 A 1
H H39 0.4359 0.6066 0.5971 0.037 Uiso calc R 1 1 A 1
C C40 0.6302(6) 0.6998(5) 0.7369(6) 0.044(2) Uani d . 1 1 A 1
H H40 0.5997 0.6875 0.7739 0.053 Uiso calc R 1 1 A 1
C C41 0.6084(6) 0.7525(4) 0.6815(6) 0.041(2) Uani d . 1 1 A 1
H H41 0.5596 0.7820 0.6742 0.050 Uiso calc R 1 1 A 1
C C42 0.6707(6) 0.7548(4) 0.6383(6) 0.0374(18) Uani d . 1 1 A 1
H H42 0.6713 0.7860 0.5976 0.045 Uiso calc R 1 1 A 1
C C43 0.7316(6) 0.7029(4) 0.6660(6) 0.0378(18) Uani d . 1 1 A 1
H H43 0.7804 0.6930 0.6471 0.045 Uiso calc R 1 1 A 1
C C44 0.7076(6) 0.6672(4) 0.7275(5) 0.0386(19) Uani d . 1 1 A 1
H H44 0.7369 0.6296 0.7564 0.046 Uiso calc R 1 1 A 1
Br Br2 0.43364(6) 0.36557(4) 0.47749(6) 0.0455(2) Uani d . 1 1 B 1
Br Br3 0.49508(8) 0.47066(4) 0.68743(8) 0.0435(3) Uani d P 0.852(2) 1 B 2
Br Br4 0.44443(8) 0.30422(4) 0.70425(8) 0.0384(2) Uani d P 0.852(2) 1 B 2
Br Br5 0.68356(7) 0.35652(4) 0.69552(7) 0.0371(2) Uani d P 0.852(2) 1 B 2
Br Br3A 0.4315(11) 0.3893(5) 0.7007(12) 0.102(4) Uani d P 0.148(2) 1 B 3
Br Br4A 0.6172(13) 0.2750(6) 0.6963(15) 0.125(6) Uani d P 0.148(2) 1 B 3
Br Br5A 0.6694(7) 0.4413(6) 0.6917(9) 0.102(4) Uani d P 0.148(2) 1 B 3
Fe Fe3 0.51627(9) 0.37325(6) 0.64296(8) 0.0333(3) Uani d . 1 1 . .

loop_
_atom_site_aniso_label
_atom_site_aniso_U_11
_atom_site_aniso_U_22
_atom_site_aniso_U_33
_atom_site_aniso_U_12
_atom_site_aniso_U_13
_atom_site_aniso_U_23
Br1 0.0288(4) 0.0276(3) 0.0197(3) -0.0068(3) 0.0105(3) -0.0017(3)
Ni1 0.0160(5) 0.0167(4) 0.0183(5) -0.0022(4) 0.0087(5) -0.0014(5)
Fe1 0.0189(5) 0.0286(5) 0.0214(6) 0.0027(4) 0.0120(5) 0.0019(4)
Fe2 0.0190(5) 0.0317(5) 0.0237(6) 0.0048(4) 0.0125(5) 0.0013(5)
O1 0.037(3) 0.029(3) 0.060(4) -0.010(2) 0.029(3) -0.006(2)
O2 0.044(3) 0.021(2) 0.070(4) -0.006(2) 0.039(3) -0.008(2)
O3 0.035(3) 0.018(2) 0.053(3) -0.003(2) 0.020(3) 0.004(2)
O4 0.034(3) 0.026(2) 0.063(4) 0.012(2) 0.024(3) 0.024(3)
N1 0.019(3) 0.029(3) 0.021(3) -0.004(2) 0.015(2) -0.002(2)
N2 0.020(3) 0.024(3) 0.022(3) -0.002(2) 0.012(2) 0.001(2)
N3 0.024(3) 0.011(2) 0.025(3) -0.0046(19) 0.015(2) -0.002(2)
N4 0.020(3) 0.018(2) 0.019(3) -0.003(2) 0.011(2) -0.001(2)
N5 0.018(3) 0.021(3) 0.018(3) 0.001(2) 0.005(2) -0.001(2)
N6 0.018(2) 0.018(2) 0.018(3) -0.002(2) 0.009(2) -0.003(2)
C1 0.030(4) 0.020(3) 0.035(4) -0.004(3) 0.020(3) -0.005(3)
C2 0.046(4) 0.026(3) 0.026(4) -0.008(3) 0.024(4) -0.003(3)
C3 0.035(4) 0.033(4) 0.046(5) -0.008(3) 0.026(4) -0.007(3)
C4 0.032(4) 0.026(3) 0.032(4) -0.002(3) 0.022(3) -0.009(3)
C5 0.014(3) 0.018(3) 0.020(3) -0.002(2) 0.006(2) -0.001(2)
C6 0.017(3) 0.021(3) 0.020(3) -0.001(2) 0.012(3) -0.003(2)
C7 0.023(3) 0.028(3) 0.015(3) -0.004(2) 0.008(3) 0.002(3)
C8 0.025(3) 0.022(3) 0.025(4) -0.001(3) 0.014(3) -0.003(2)
C9 0.055(5) 0.016(3) 0.078(6) -0.002(3) 0.049(5) -0.005(4)
C10 0.057(5) 0.040(5) 0.060(6) -0.010(4) 0.034(5) -0.014(4)
C11 0.019(3) 0.027(3) 0.022(3) -0.005(2) 0.016(3) 0.000(3)
C12 0.020(3) 0.023(3) 0.018(3) -0.005(2) 0.007(3) 0.001(3)
C13 0.030(3) 0.033(3) 0.016(3) 0.000(3) 0.018(3) 0.004(3)
C14 0.011(3) 0.046(4) 0.022(3) 0.001(3) 0.005(3) 0.008(3)
C15 0.028(4) 0.058(5) 0.042(5) 0.026(4) 0.024(4) 0.023(4)
C16 0.046(5) 0.030(4) 0.033(4) 0.006(3) 0.023(4) -0.001(3)
C17 0.035(4) 0.028(3) 0.035(4) 0.000(3) 0.028(3) 0.004(3)
C18 0.025(4) 0.047(4) 0.020(3) 0.013(3) 0.010(3) 0.010(3)
C19 0.039(4) 0.038(4) 0.025(4) 0.014(3) 0.016(3) 0.015(3)
C20 0.045(5) 0.044(4) 0.027(4) -0.010(4) 0.019(4) 0.012(3)
C21 0.023(4) 0.050(4) 0.026(4) 0.005(3) 0.016(3) 0.009(3)
C22 0.044(5) 0.048(4) 0.027(4) 0.010(4) 0.021(4) -0.001(3)
C23 0.020(3) 0.027(3) 0.024(3) -0.001(2) 0.010(3) -0.004(3)
C24 0.032(4) 0.028(3) 0.017(3) -0.004(3) 0.006(3) -0.005(3)
C25 0.019(3) 0.035(4) 0.021(3) 0.004(3) 0.005(3) 0.008(3)
C26 0.020(3) 0.022(3) 0.035(4) -0.005(3) 0.016(3) -0.006(3)
C27 0.017(3) 0.024(3) 0.023(3) -0.003(2) 0.014(3) -0.001(2)
C28 0.021(3) 0.014(3) 0.033(4) -0.001(2) 0.014(3) -0.008(3)
C29 0.017(3) 0.022(3) 0.019(3) -0.006(2) 0.005(3) -0.002(3)
C30 0.030(4) 0.030(4) 0.026(4) -0.001(3) 0.016(3) 0.000(3)
C31 0.048(5) 0.041(4) 0.066(6) 0.017(4) 0.031(5) 0.015(4)
C32 0.080(8) 0.059(6) 0.068(7) -0.008(6) 0.031(6) 0.015(5)
C33 0.025(3) 0.023(3) 0.026(3) -0.002(3) 0.013(3) 0.004(3)
C34 0.013(3) 0.024(3) 0.023(3) -0.001(2) 0.008(2) -0.004(2)
C35 0.013(3) 0.032(3) 0.027(3) -0.001(2) 0.009(3) -0.004(3)
C36 0.025(4) 0.040(4) 0.021(4) 0.002(3) 0.005(3) -0.004(3)
C37 0.031(4) 0.042(4) 0.025(4) -0.006(3) 0.019(3) -0.010(3)
C38 0.026(4) 0.027(3) 0.057(6) 0.004(3) 0.017(4) -0.011(3)
C39 0.024(3) 0.032(3) 0.048(5) 0.007(3) 0.026(4) 0.004(3)
C40 0.029(4) 0.071(6) 0.030(4) 0.007(4) 0.013(3) 0.000(4)
C41 0.029(4) 0.053(5) 0.032(4) 0.011(3) 0.007(3) -0.017(4)
C42 0.027(4) 0.035(4) 0.042(4) -0.006(3) 0.009(3) -0.008(3)
C43 0.017(4) 0.056(5) 0.030(4) -0.003(3) 0.003(3) -0.002(4)
C44 0.024(4) 0.063(5) 0.021(4) 0.015(4) 0.005(3) 0.007(3)
Br2 0.0361(5) 0.0623(6) 0.0334(4) 0.0137(4) 0.0126(4) -0.0062(4)
Br3 0.0405(5) 0.0342(5) 0.0392(5) 0.0055(4) 0.0054(4) -0.0105(4)
Br4 0.0439(5) 0.0414(5) 0.0418(5) -0.0085(4) 0.0300(5) -0.0053(4)
Br5 0.0197(4) 0.0515(5) 0.0361(5) 0.0053(4) 0.0099(4) 0.0034(5)
Br3A 0.100(8) 0.130(8) 0.122(10) 0.023(7) 0.091(9) 0.026(8)
Br4A 0.164(15) 0.101(9) 0.162(14) 0.003(8) 0.119(13) -0.032(9)
Br5A 0.055(5) 0.147(9) 0.069(7) -0.013(6) 0.002(5) 0.042(7)
Fe3 0.0318(7) 0.0357(5) 0.0283(6) 0.0002(5) 0.0110(5) -0.0022(5)

loop_
_atom_type_symbol
_atom_type_description
_atom_type_scat_dispersion_real
_atom_type_scat_dispersion_imag
_atom_type_scat_source
C C 0.0181 0.0091 'International Tables Vol C Tables 4.2.6.8 and 6.1.1.4'
H H 0.0000 0.0000 'International Tables Vol C Tables 4.2.6.8 and 6.1.1.4'
N N 0.0311 0.0180 'International Tables Vol C Tables 4.2.6.8 and 6.1.1.4'
O O 0.0492 0.0322 'International Tables Vol C Tables 4.2.6.8 and 6.1.1.4'
Fe Fe -1.1336 3.1974 'International Tables Vol C Tables 4.2.6.8 and 6.1.1.4'
Ni Ni -3.0029 0.5091 'International Tables Vol C Tables 4.2.6.8 and 6.1.1.4'
Br Br -0.6763 1.2805 'International Tables Vol C Tables 4.2.6.8 and 6.1.1.4'

loop_
_geom_angle_atom_site_label_1
_geom_angle_atom_site_label_2
_geom_angle_atom_site_label_3
_geom_angle
_geom_angle_publ_flag
N1 Ni1 N4 93.66(19) yes
N1 Ni1 N3 88.1(2) yes
N4 Ni1 N3 90.8(2) yes
N1 Ni1 N6 93.0(2) yes
N4 Ni1 N6 87.7(2) yes
N3 Ni1 N6 178.2(2) yes
N1 Ni1 Br1 129.90(17) yes
N4 Ni1 Br1 136.43(16) yes
N3 Ni1 Br1 90.97(16) yes
N6 Ni1 Br1 89.41(15) yes
C17 Fe1 C13 41.9(3) yes
C17 Fe1 C19 120.5(3) yes
C13 Fe1 C19 105.9(3) yes
C17 Fe1 C16 40.4(3) yes
C13 Fe1 C16 68.9(3) yes
C19 Fe1 C16 156.4(3) yes
C17 Fe1 C22 123.3(4) yes
C13 Fe1 C22 159.9(3) yes
C19 Fe1 C22 68.0(3) yes
C16 Fe1 C22 108.5(3) yes
C17 Fe1 C18 105.6(3) yes
C13 Fe1 C18 121.8(3) yes
C19 Fe1 C18 40.2(3) yes
C16 Fe1 C18 121.6(3) yes
C22 Fe1 C18 41.3(3) yes
C17 Fe1 C14 69.7(3) yes
C13 Fe1 C14 41.1(3) yes
C19 Fe1 C14 123.2(3) yes
C16 Fe1 C14 68.9(3) yes
C22 Fe1 C14 158.2(3) yes
C18 Fe1 C14 158.8(3) yes
C17 Fe1 C21 159.7(3) yes
C13 Fe1 C21 158.0(3) yes
C19 Fe1 C21 67.8(3) yes
C16 Fe1 C21 125.2(3) yes
C22 Fe1 C21 39.4(3) yes
C18 Fe1 C21 68.0(3) yes
C14 Fe1 C21 123.3(3) yes
C17 Fe1 C15 68.6(3) yes
C13 Fe1 C15 68.8(3) yes
C19 Fe1 C15 160.9(4) yes
C16 Fe1 C15 40.5(4) yes
C22 Fe1 C15 123.0(3) yes
C18 Fe1 C15 158.2(3) yes
C14 Fe1 C15 41.0(3) yes
C21 Fe1 C15 109.8(3) yes
C17 Fe1 C20 157.0(3) yes
C13 Fe1 C20 121.2(3) yes
C19 Fe1 C20 40.5(4) yes
C16 Fe1 C20 161.7(4) yes
C22 Fe1 C20 67.4(3) yes
C18 Fe1 C20 68.0(3) yes
C14 Fe1 C20 107.8(3) yes
C21 Fe1 C20 40.4(3) yes
C15 Fe1 C20 125.4(4) yes
C35 Fe2 C41 107.4(3) yes
C35 Fe2 C37 68.6(3) yes
C41 Fe2 C37 157.2(3) yes
C35 Fe2 C40 120.4(3) yes
C41 Fe2 C40 40.2(4) yes
C37 Fe2 C40 161.5(4) yes
C35 Fe2 C44 156.3(3) yes
C41 Fe2 C44 68.5(3) yes
C37 Fe2 C44 124.3(3) yes
C40 Fe2 C44 41.4(3) yes
C35 Fe2 C36 40.9(3) yes
C41 Fe2 C36 121.0(3) yes
C37 Fe2 C36 41.1(3) yes
C40 Fe2 C36 155.7(3) yes
C44 Fe2 C36 161.4(3) yes
C35 Fe2 C38 68.3(3) yes
C41 Fe2 C38 160.8(4) yes
C37 Fe2 C38 40.6(3) yes
C40 Fe2 C38 124.5(4) yes
C44 Fe2 C38 107.4(3) yes
C36 Fe2 C38 68.8(4) yes
C35 Fe2 C43 161.0(3) yes
C41 Fe2 C43 67.8(3) yes
C37 Fe2 C43 108.3(3) yes
C40 Fe2 C43 68.6(3) yes
C44 Fe2 C43 40.9(3) yes
C36 Fe2 C43 124.5(3) yes
C38 Fe2 C43 122.3(3) yes
C35 Fe2 C39 41.1(3) yes
C41 Fe2 C39 123.6(3) yes
C37 Fe2 C39 69.1(3) yes
C40 Fe2 C39 106.3(4) yes
C44 Fe2 C39 120.4(4) yes
C36 Fe2 C39 69.5(3) yes
C38 Fe2 C39 40.9(3) yes
C43 Fe2 C39 157.0(3) yes
C35 Fe2 C42 124.7(3) yes
C41 Fe2 C42 40.5(4) yes
C37 Fe2 C42 122.1(3) yes
C40 Fe2 C42 68.0(4) yes
C44 Fe2 C42 68.2(3) yes
C36 Fe2 C42 107.7(3) yes
C38 Fe2 C42 157.3(3) yes
C43 Fe2 C42 39.8(3) yes
C39 Fe2 C42 160.9(3) yes
C8 O2 C9 118.0(6) ?
C30 O4 C31 115.9(6) ?
C5 N1 C1 117.9(5) ?
C5 N1 Ni1 120.7(4) ?
C1 N1 Ni1 121.3(4) ?
N3 N2 C7 111.2(5) ?
N3 N2 C6 118.8(5) ?
C7 N2 C6 130.0(6) ?
N2 N3 C12 106.7(5) ?
N2 N3 Ni1 118.8(4) ?
C12 N3 Ni1 134.3(4) ?
C23 N4 C27 118.9(6) ?
C23 N4 Ni1 120.9(4) ?
C27 N4 Ni1 120.1(4) ?
C29 N5 N6 110.5(5) ?
C29 N5 C28 131.4(5) ?
N6 N5 C28 118.1(5) ?
C34 N6 N5 106.8(5) ?
C34 N6 Ni1 135.6(4) ?
N5 N6 Ni1 116.8(4) ?
C2 C1 N1 122.1(6) ?
C2 C1 H1 119.0 ?
N1 C1 H1 119.0 ?
C1 C2 C3 120.5(7) ?
C1 C2 H2 119.7 ?
C3 C2 H2 119.7 ?
C4 C3 C2 117.6(7) ?
C4 C3 H3 121.2 ?
C2 C3 H3 121.2 ?
C3 C4 C5 120.7(6) ?
C3 C4 H4 119.7 ?
C5 C4 H4 119.7 ?
N1 C5 C4 121.1(6) ?
N1 C5 C6 118.0(6) ?
C4 C5 C6 120.8(5) ?
N2 C6 C5 110.7(5) ?
N2 C6 H6A 109.5 ?
C5 C6 H6A 109.5 ?
N2 C6 H6B 109.5 ?
C5 C6 H6B 109.5 ?
H6A C6 H6B 108.1 ?
N2 C7 C11 106.5(6) ?
N2 C7 C8 129.7(6) ?
C11 C7 C8 123.8(6) ?
O1 C8 O2 125.4(6) ?
O1 C8 C7 120.9(6) ?
O2 C8 C7 113.7(6) ?
O2 C9 C10 108.0(6) ?
O2 C9 H9A 110.1 ?
C10 C9 H9A 110.1 ?
O2 C9 H9B 110.1 ?
C10 C9 H9B 110.1 ?
H9A C9 H9B 108.4 ?
C12 C11 C7 105.5(6) ?
C12 C11 H11 127.2 ?
C7 C11 H11 127.2 ?
N3 C12 C11 109.9(6) ?
N3 C12 C13 122.9(6) ?
C11 C12 C13 127.1(6) ?
C14 C13 C17 107.6(6) ?
C14 C13 C12 124.5(7) ?
C17 C13 C12 127.8(6) ?
C14 C13 Fe1 69.9(4) ?
C17 C13 Fe1 68.9(4) ?
C12 C13 Fe1 124.7(5) ?
C13 C14 C15 107.4(7) ?
C13 C14 Fe1 69.0(4) ?
C15 C14 Fe1 69.8(5) ?
C13 C14 H14 126.3 ?
C15 C14 H14 126.3 ?
Fe1 C14 H14 126.4 ?
C16 C15 C14 108.2(6) ?
C16 C15 Fe1 69.1(5) ?
C14 C15 Fe1 69.2(4) ?
C16 C15 H15 125.9 ?
C14 C15 H15 125.9 ?
Fe1 C15 H15 127.3 ?
C17 C16 C15 109.3(6) ?
C17 C16 Fe1 69.5(4) ?
C15 C16 Fe1 70.3(4) ?
C17 C16 H16 125.4 ?
C15 C16 H16 125.4 ?
Fe1 C16 H16 126.3 ?
C16 C17 C13 107.6(7) ?
C16 C17 Fe1 70.1(4) ?
C13 C17 Fe1 69.2(4) ?
C16 C17 H17 126.2 ?
C13 C17 H17 126.2 ?
Fe1 C17 H17 126.0 ?
C19 C18 C22 106.8(7) ?
C19 C18 Fe1 69.7(4) ?
C22 C18 Fe1 69.3(4) ?
C19 C18 H18 126.6 ?
C22 C18 H18 126.6 ?
Fe1 C18 H18 126.0 ?
C18 C19 C20 109.1(7) ?
C18 C19 Fe1 70.1(4) ?
C20 C19 Fe1 70.9(4) ?
C18 C19 H19 125.5 ?
C20 C19 H19 125.5 ?
Fe1 C19 H19 125.1 ?
C19 C20 C21 106.8(7) ?
C19 C20 Fe1 68.6(4) ?
C21 C20 Fe1 69.2(4) ?
C19 C20 H20 126.6 ?
C21 C20 H20 126.6 ?
Fe1 C20 H20 127.1 ?
C22 C21 C20 109.0(7) ?
C22 C21 Fe1 69.9(4) ?
C20 C21 Fe1 70.4(4) ?
C22 C21 H21 125.5 ?
C20 C21 H21 125.5 ?
Fe1 C21 H21 125.8 ?
C21 C22 C18 108.5(7) ?
C21 C22 Fe1 70.7(4) ?
C18 C22 Fe1 69.4(4) ?
C21 C22 H22 125.8 ?
C18 C22 H22 125.8 ?
Fe1 C22 H22 125.7 ?
N4 C23 C24 123.3(6) ?
N4 C23 H23 118.3 ?
C24 C23 H23 118.3 ?
C23 C24 C25 118.1(6) ?
C23 C24 H24 121.0 ?
C25 C24 H24 121.0 ?
C24 C25 C26 118.8(6) ?
C24 C25 H25 120.6 ?
C26 C25 H25 120.6 ?
C27 C26 C25 119.2(6) ?
C27 C26 H26 120.4 ?
C25 C26 H26 120.4 ?
N4 C27 C26 121.7(6) ?
N4 C27 C28 115.6(6) ?
C26 C27 C28 122.6(6) ?
N5 C28 C27 109.1(5) ?
N5 C28 H28A 109.9 ?
C27 C28 H28A 109.9 ?
N5 C28 H28B 109.9 ?
C27 C28 H28B 109.9 ?
H28A C28 H28B 108.3 ?
N5 C29 C33 107.5(5) ?
N5 C29 C30 127.3(6) ?
C33 C29 C30 124.8(6) ?
O3 C30 O4 126.6(7) ?
O3 C30 C29 121.4(6) ?
O4 C30 C29 111.8(6) ?
O4 C31 C32 105.6(8) ?
O4 C31 H31A 110.6 ?
C32 C31 H31A 110.6 ?
O4 C31 H31B 110.6 ?
C32 C31 H31B 110.6 ?
H31A C31 H31B 108.7 ?
C29 C33 C34 105.9(6) ?
C29 C33 H33 127.0 ?
C34 C33 H33 127.0 ?
N6 C34 C33 109.3(5) ?
N6 C34 C35 123.7(6) ?
C33 C34 C35 126.9(6) ?
C36 C35 C39 110.0(6) ?
C36 C35 C34 123.4(6) ?
C39 C35 C34 126.6(6) ?
C36 C35 Fe2 70.4(4) ?
C39 C35 Fe2 70.4(4) ?
C34 C35 Fe2 126.2(5) ?
C35 C36 C37 106.3(7) ?
C35 C36 Fe2 68.7(4) ?
C37 C36 Fe2 68.9(4) ?
C35 C36 H36 126.8 ?
C37 C36 H36 126.8 ?
Fe2 C36 H36 127.0 ?
C38 C37 C36 108.7(6) ?
C38 C37 Fe2 70.3(4) ?
C36 C37 Fe2 69.9(4) ?
C38 C37 H37 125.6 ?
C36 C37 H37 125.6 ?
Fe2 C37 H37 125.7 ?
C37 C38 C39 108.8(7) ?
C37 C38 Fe2 69.1(4) ?
C39 C38 Fe2 69.7(4) ?
C37 C38 H38 125.6 ?
C39 C38 H38 125.6 ?
Fe2 C38 H38 127.2 ?
C35 C39 C38 106.1(7) ?
C35 C39 Fe2 68.5(4) ?
C38 C39 Fe2 69.5(4) ?
C35 C39 H39 127.0 ?
C38 C39 H39 127.0 ?
Fe2 C39 H39 126.7 ?
C41 C40 C44 107.8(8) ?
C41 C40 Fe2 69.7(5) ?
C44 C40 Fe2 69.5(5) ?
C41 C40 H40 126.1 ?
C44 C40 H40 126.1 ?
Fe2 C40 H40 126.2 ?
C40 C41 C42 108.9(7) ?
C40 C41 Fe2 70.1(5) ?
C42 C41 Fe2 70.5(4) ?
C40 C41 H41 125.5 ?
C42 C41 H41 125.5 ?
Fe2 C41 H41 125.4 ?
C43 C42 C41 108.2(8) ?
C43 C42 Fe2 70.1(4) ?
C41 C42 Fe2 69.0(5) ?
C43 C42 H42 125.9 ?
C41 C42 H42 125.9 ?
Fe2 C42 H42 126.6 ?
C42 C43 C44 108.5(8) ?
C42 C43 Fe2 70.1(4) ?
C44 C43 Fe2 69.1(4) ?
C42 C43 H43 125.8 ?
C44 C43 H43 125.8 ?
Fe2 C43 H43 126.6 ?
C43 C44 C40 106.6(7) ?
C43 C44 Fe2 69.9(4) ?
C40 C44 Fe2 69.1(5) ?
C43 C44 H44 126.7 ?
C40 C44 H44 126.7 ?
Fe2 C44 H44 125.8 ?
Br3A Fe3 Br5 136.5(5) yes
Br3A Fe3 Br3 57.9(4) yes
Br5 Fe3 Br3 109.01(6) yes
Br3A Fe3 Br2 115.5(5) yes
Br5 Fe3 Br2 107.98(6) yes
Br3 Fe3 Br2 109.57(6) yes
Br3A Fe3 Br4 51.0(3) yes
Br5 Fe3 Br4 113.52(7) yes
Br3 Fe3 Br4 108.00(7) yes
Br2 Fe3 Br4 108.71(6) yes
Br3A Fe3 Br4A 115.1(5) yes
Br5 Fe3 Br4A 49.9(3) yes
Br3 Fe3 Br4A 145.7(4) yes
Br2 Fe3 Br4A 103.4(4) yes
Br4 Fe3 Br4A 68.7(3) yes
Br3A Fe3 Br5A 117.6(6) yes
Br5 Fe3 Br5A 45.0(3) yes
Br3 Fe3 Br5A 66.9(3) yes
Br2 Fe3 Br5A 108.0(3) yes
Br4 Fe3 Br5A 142.2(3) yes
Br4A Fe3 Br5A 94.5(4) yes

loop_
_geom_bond_atom_site_label_1
_geom_bond_atom_site_label_2
_geom_bond_distance
_geom_bond_publ_flag
Br1 Ni1 2.4407(10) yes
Ni1 N1 2.047(5) yes
Ni1 N4 2.058(5) yes
Ni1 N3 2.092(5) yes
Ni1 N6 2.105(5) yes
Fe1 C17 2.026(7) yes
Fe1 C13 2.030(6) yes
Fe1 C19 2.032(7) yes
Fe1 C16 2.033(8) yes
Fe1 C22 2.037(8) yes
Fe1 C18 2.038(7) yes
Fe1 C14 2.042(7) yes
Fe1 C21 2.047(7) yes
Fe1 C15 2.050(8) yes
Fe1 C20 2.062(7) yes
Fe2 C35 2.031(7) yes
Fe2 C41 2.038(8) yes
Fe2 C37 2.040(7) yes
Fe2 C40 2.042(9) yes
Fe2 C44 2.047(7) yes
Fe2 C36 2.053(7) yes
Fe2 C38 2.055(8) yes
Fe2 C43 2.057(8) yes
Fe2 C39 2.058(7) yes
Fe2 C42 2.058(8) yes
O1 C8 1.217(9) ?
O2 C8 1.307(9) ?
O2 C9 1.473(8) ?
O3 C30 1.201(9) ?
O4 C30 1.330(9) ?
O4 C31 1.475(9) ?
N1 C5 1.331(8) ?
N1 C1 1.363(9) ?
N2 N3 1.346(7) ?
N2 C7 1.360(9) ?
N2 C6 1.480(8) ?
N3 C12 1.351(8) ?
N4 C23 1.341(9) ?
N4 C27 1.353(8) ?
N5 C29 1.356(8) ?
N5 N6 1.358(7) ?
N5 C28 1.464(8) ?
N6 C34 1.335(8) ?
C1 C2 1.356(10) ?
C1 H1 0.9500 ?
C2 C3 1.378(10) ?
C2 H2 0.9500 ?
C3 C4 1.353(11) ?
C3 H3 0.9500 ?
C4 C5 1.400(9) ?
C4 H4 0.9500 ?
C5 C6 1.510(9) ?
C6 H6A 0.9900 ?
C6 H6B 0.9900 ?
C7 C11 1.405(10) ?
C7 C8 1.482(9) ?
C9 C10 1.519(4) ?
C9 H9A 0.9900 ?
C9 H9B 0.9900 ?
C10 H10A 0.9800 ?
C10 H10B 0.9800 ?
C10 H10C 0.9800 ?
C11 C12 1.395(9) ?
C11 H11 0.9500 ?
C12 C13 1.451(9) ?
C13 C14 1.430(9) ?
C13 C17 1.450(10) ?
C14 C15 1.431(11) ?
C14 H14 0.9500 ?
C15 C16 1.415(13) ?
C15 H15 0.9500 ?
C16 C17 1.401(10) ?
C16 H16 0.9500 ?
C17 H17 0.9500 ?
C18 C19 1.398(11) ?
C18 C22 1.438(11) ?
C18 H18 0.9500 ?
C19 C20 1.416(12) ?
C19 H19 0.9500 ?
C20 C21 1.420(12) ?
C20 H20 0.9500 ?
C21 C22 1.376(12) ?
C21 H21 0.9500 ?
C22 H22 0.9500 ?
C23 C24 1.381(10) ?
C23 H23 0.9500 ?
C24 C25 1.394(10) ?
C24 H24 0.9500 ?
C25 C26 1.411(10) ?
C25 H25 0.9500 ?
C26 C27 1.376(9) ?
C26 H26 0.9500 ?
C27 C28 1.510(9) ?
C28 H28A 0.9900 ?
C28 H28B 0.9900 ?
C29 C33 1.366(10) ?
C29 C30 1.503(9) ?
C31 C32 1.513(4) ?
C31 H31A 0.9900 ?
C31 H31B 0.9900 ?
C32 H32A 0.9800 ?
C32 H32B 0.9800 ?
C32 H32C 0.9800 ?
C33 C34 1.413(9) ?
C33 H33 0.9500 ?
C34 C35 1.459(9) ?
C35 C36 1.427(10) ?
C35 C39 1.435(10) ?
C36 C37 1.438(10) ?
C36 H36 0.9500 ?
C37 C38 1.420(12) ?
C37 H37 0.9500 ?
C38 C39 1.436(10) ?
C38 H38 0.9500 ?
C39 H39 0.9500 ?
C40 C41 1.401(13) ?
C40 C44 1.445(12) ?
C40 H40 0.9500 ?
C41 C42 1.416(13) ?
C41 H41 0.9500 ?
C42 C43 1.402(12) ?
C42 H42 0.9500 ?
C43 C44 1.436(12) ?
C43 H43 0.9500 ?
C44 H44 0.9500 ?
Br2 Fe3 2.3352(13) yes
Br3 Fe3 2.3290(16) yes
Br4 Fe3 2.3419(16) yes
Br5 Fe3 2.2995(16) yes
Br3A Fe3 1.943(10) yes
Br4A Fe3 2.553(15) yes
Br5A Fe3 2.560(11) yes

loop_
_geom_torsion_atom_site_label_1
_geom_torsion_atom_site_label_2
_geom_torsion_atom_site_label_3
_geom_torsion_atom_site_label_4
_geom_torsion
N4 Ni1 N1 C5 -127.2(5)
N3 Ni1 N1 C5 -36.5(5)
N6 Ni1 N1 C5 144.9(5)
Br1 Ni1 N1 C5 53.2(5)
N4 Ni1 N1 C1 49.3(6)
N3 Ni1 N1 C1 140.0(5)
N6 Ni1 N1 C1 -38.6(5)
Br1 Ni1 N1 C1 -130.3(5)
C7 N2 N3 C12 3.5(8)
C6 N2 N3 C12 -178.3(6)
C7 N2 N3 Ni1 -172.9(4)
C6 N2 N3 Ni1 5.3(8)
N1 Ni1 N3 N2 36.3(5)
N4 Ni1 N3 N2 130.0(5)
Br1 Ni1 N3 N2 -93.5(5)
N1 Ni1 N3 C12 -138.8(7)
N4 Ni1 N3 C12 -45.1(7)
Br1 Ni1 N3 C12 91.3(7)
N1 Ni1 N4 C23 44.4(5)
N3 Ni1 N4 C23 -43.8(5)
N6 Ni1 N4 C23 137.2(5)
Br1 Ni1 N4 C23 -136.1(4)
N1 Ni1 N4 C27 -133.1(5)
N3 Ni1 N4 C27 138.7(5)
N6 Ni1 N4 C27 -40.2(5)
Br1 Ni1 N4 C27 46.5(6)
C29 N5 N6 C34 0.0(7)
C28 N5 N6 C34 -177.9(6)
C29 N5 N6 Ni1 -171.1(4)
C28 N5 N6 Ni1 11.0(7)
N1 Ni1 N6 C34 -38.9(7)
N4 Ni1 N6 C34 -132.4(7)
Br1 Ni1 N6 C34 91.0(7)
N1 Ni1 N6 N5 128.9(4)
N4 Ni1 N6 N5 35.3(5)
Br1 Ni1 N6 N5 -101.2(4)
C5 N1 C1 C2 -2.7(10)
Ni1 N1 C1 C2 -179.3(6)
N1 C1 C2 C3 1.4(11)
C1 C2 C3 C4 1.0(11)
C2 C3 C4 C5 -2.1(11)
C1 N1 C5 C4 1.6(9)
Ni1 N1 C5 C4 178.2(5)
C1 N1 C5 C6 178.7(6)
Ni1 N1 C5 C6 -4.6(7)
C3 C4 C5 N1 0.8(10)
C3 C4 C5 C6 -176.3(7)
N3 N2 C6 C5 -62.0(8)
C7 N2 C6 C5 115.9(7)
N1 C5 C6 N2 62.2(7)
C4 C5 C6 N2 -120.7(6)
N3 N2 C7 C11 -2.6(8)
C6 N2 C7 C11 179.4(6)
N3 N2 C7 C8 178.5(6)
C6 N2 C7 C8 0.5(12)
C9 O2 C8 O1 0.2(12)
C9 O2 C8 C7 -178.2(6)
N2 C7 C8 O1 177.5(7)
C11 C7 C8 O1 -1.2(11)
N2 C7 C8 O2 -3.9(11)
C11 C7 C8 O2 177.4(7)
C8 O2 C9 C10 106.9(8)
N2 C7 C11 C12 0.8(8)
C8 C7 C11 C12 179.7(6)
N2 N3 C12 C11 -2.9(8)
Ni1 N3 C12 C11 172.6(5)
N2 N3 C12 C13 179.2(6)
Ni1 N3 C12 C13 -5.3(11)
C7 C11 C12 N3 1.3(8)
C7 C11 C12 C13 179.1(6)
N3 C12 C13 C14 148.3(7)
C11 C12 C13 C14 -29.3(11)
N3 C12 C13 C17 -34.5(10)
C11 C12 C13 C17 148.0(7)
N3 C12 C13 Fe1 -123.5(7)
C11 C12 C13 Fe1 59.0(9)
C17 Fe1 C13 C14 -119.1(6)
C19 Fe1 C13 C14 122.6(5)
C16 Fe1 C13 C14 -81.6(5)
C22 Fe1 C13 C14 -168.0(9)
C18 Fe1 C13 C14 163.4(5)
C21 Fe1 C13 C14 52.5(9)
C15 Fe1 C13 C14 -38.0(5)
C20 Fe1 C13 C14 81.4(5)
C19 Fe1 C13 C17 -118.2(5)
C16 Fe1 C13 C17 37.5(4)
C22 Fe1 C13 C17 -48.9(11)
C18 Fe1 C13 C17 -77.5(5)
C14 Fe1 C13 C17 119.1(6)
C21 Fe1 C13 C17 171.6(7)
C15 Fe1 C13 C17 81.1(5)
C20 Fe1 C13 C17 -159.5(5)
C17 Fe1 C13 C12 122.1(8)
C19 Fe1 C13 C12 3.9(7)
C16 Fe1 C13 C12 159.6(7)
C22 Fe1 C13 C12 73.3(11)
C18 Fe1 C13 C12 44.6(7)
C14 Fe1 C13 C12 -118.7(8)
C21 Fe1 C13 C12 -66.2(10)
C15 Fe1 C13 C12 -156.8(7)
C20 Fe1 C13 C12 -37.3(7)
C17 C13 C14 C15 0.8(8)
C12 C13 C14 C15 178.5(6)
Fe1 C13 C14 C15 59.5(5)
C17 C13 C14 Fe1 -58.8(5)
C12 C13 C14 Fe1 119.0(6)
C17 Fe1 C14 C13 38.5(4)
C19 Fe1 C14 C13 -75.4(5)
C16 Fe1 C14 C13 81.7(5)
C22 Fe1 C14 C13 168.9(8)
C18 Fe1 C14 C13 -42.4(11)
C21 Fe1 C14 C13 -159.2(4)
C15 Fe1 C14 C13 118.8(6)
C20 Fe1 C14 C13 -117.3(5)
C17 Fe1 C14 C15 -80.3(5)
C13 Fe1 C14 C15 -118.8(6)
C19 Fe1 C14 C15 165.8(5)
C16 Fe1 C14 C15 -37.0(5)
C22 Fe1 C14 C15 50.1(11)
C18 Fe1 C14 C15 -161.1(8)
C21 Fe1 C14 C15 82.0(5)
C20 Fe1 C14 C15 123.9(5)
C13 C14 C15 C16 -0.7(9)
Fe1 C14 C15 C16 58.3(6)
C13 C14 C15 Fe1 -59.0(5)
C17 Fe1 C15 C16 -36.8(4)
C13 Fe1 C15 C16 -82.0(5)
C19 Fe1 C15 C16 -159.2(9)
C22 Fe1 C15 C16 79.7(6)
C18 Fe1 C15 C16 41.5(10)
C14 Fe1 C15 C16 -120.2(6)
C21 Fe1 C15 C16 121.5(5)
C20 Fe1 C15 C16 164.0(5)
C17 Fe1 C15 C14 83.3(5)
C13 Fe1 C15 C14 38.2(4)
C19 Fe1 C15 C14 -39.1(12)
C16 Fe1 C15 C14 120.2(6)
C22 Fe1 C15 C14 -160.1(5)
C18 Fe1 C15 C14 161.7(8)
C21 Fe1 C15 C14 -118.4(5)
C20 Fe1 C15 C14 -75.8(5)
C14 C15 C16 C17 0.5(9)
Fe1 C15 C16 C17 58.8(5)
C14 C15 C16 Fe1 -58.3(5)
C13 Fe1 C16 C17 -38.9(5)
C19 Fe1 C16 C17 42.7(10)
C22 Fe1 C16 C17 120.0(5)
C18 Fe1 C16 C17 76.4(5)
C14 Fe1 C16 C17 -83.1(5)
C21 Fe1 C16 C17 160.4(5)
C15 Fe1 C16 C17 -120.5(7)
C20 Fe1 C16 C17 -166.1(9)
C17 Fe1 C16 C15 120.5(7)
C13 Fe1 C16 C15 81.6(5)
C19 Fe1 C16 C15 163.2(7)
C22 Fe1 C16 C15 -119.6(5)
C18 Fe1 C16 C15 -163.2(4)
C14 Fe1 C16 C15 37.4(4)
C21 Fe1 C16 C15 -79.2(5)
C20 Fe1 C16 C15 -45.7(12)
C15 C16 C17 C13 0.0(8)
Fe1 C16 C17 C13 59.3(5)
C15 C16 C17 Fe1 -59.3(6)
C14 C13 C17 C16 -0.5(8)
C12 C13 C17 C16 -178.1(6)
Fe1 C13 C17 C16 -59.9(5)
C14 C13 C17 Fe1 59.4(5)
C12 C13 C17 Fe1 -118.3(7)
C13 Fe1 C17 C16 118.7(7)
C19 Fe1 C17 C16 -161.7(5)
C22 Fe1 C17 C16 -79.3(6)
C18 Fe1 C17 C16 -120.8(5)
C14 Fe1 C17 C16 81.0(5)
C21 Fe1 C17 C16 -52.3(11)
C15 Fe1 C17 C16 37.0(5)
C20 Fe1 C17 C16 168.9(8)
C19 Fe1 C17 C13 79.6(5)
C16 Fe1 C17 C13 -118.7(7)
C22 Fe1 C17 C13 162.0(4)
C18 Fe1 C17 C13 120.5(4)
C14 Fe1 C17 C13 -37.8(4)
C21 Fe1 C17 C13 -171.0(8)
C15 Fe1 C17 C13 -81.7(5)
C20 Fe1 C17 C13 50.2(10)
C17 Fe1 C18 C19 -119.1(5)
C13 Fe1 C18 C19 -76.5(6)
C16 Fe1 C18 C19 -159.9(5)
C22 Fe1 C18 C19 117.9(7)
C14 Fe1 C18 C19 -45.1(11)
C21 Fe1 C18 C19 81.3(5)
C15 Fe1 C18 C19 169.7(8)
C20 Fe1 C18 C19 37.5(5)
C17 Fe1 C18 C22 123.0(5)
C13 Fe1 C18 C22 165.6(5)
C19 Fe1 C18 C22 -117.9(7)
C16 Fe1 C18 C22 82.1(6)
C14 Fe1 C18 C22 -163.0(8)
C21 Fe1 C18 C22 -36.6(5)
C15 Fe1 C18 C22 51.7(11)
C20 Fe1 C18 C22 -80.4(5)
C22 C18 C19 C20 -0.8(8)
Fe1 C18 C19 C20 -60.5(5)
C22 C18 C19 Fe1 59.7(5)
C17 Fe1 C19 C18 77.7(5)
C13 Fe1 C19 C18 120.8(5)
C16 Fe1 C19 C18 47.0(10)
C22 Fe1 C19 C18 -39.0(5)
C14 Fe1 C19 C18 162.2(4)
C21 Fe1 C19 C18 -81.6(5)
C15 Fe1 C19 C18 -168.2(9)
C20 Fe1 C19 C18 -119.5(7)
C17 Fe1 C19 C20 -162.8(5)
C13 Fe1 C19 C20 -119.7(5)
C16 Fe1 C19 C20 166.5(7)
C22 Fe1 C19 C20 80.5(5)
C18 Fe1 C19 C20 119.5(7)
C14 Fe1 C19 C20 -78.3(5)
C21 Fe1 C19 C20 37.9(5)
C15 Fe1 C19 C20 -48.7(12)
C18 C19 C20 C21 1.1(8)
Fe1 C19 C20 C21 -58.9(5)
C18 C19 C20 Fe1 60.0(5)
C17 Fe1 C20 C19 40.7(10)
C13 Fe1 C20 C19 77.5(5)
C16 Fe1 C20 C19 -162.7(9)
C22 Fe1 C20 C19 -82.1(5)
C18 Fe1 C20 C19 -37.3(4)
C14 Fe1 C20 C19 120.6(5)
C21 Fe1 C20 C19 -118.7(6)
C15 Fe1 C20 C19 162.5(5)
C17 Fe1 C20 C21 159.4(8)
C13 Fe1 C20 C21 -163.8(4)
C19 Fe1 C20 C21 118.7(6)
C16 Fe1 C20 C21 -44.1(12)
C22 Fe1 C20 C21 36.6(5)
C18 Fe1 C20 C21 81.4(5)
C14 Fe1 C20 C21 -120.7(5)
C15 Fe1 C20 C21 -78.8(5)
C19 C20 C21 C22 -0.9(8)
Fe1 C20 C21 C22 -59.5(5)
C19 C20 C21 Fe1 58.6(5)
C17 Fe1 C21 C22 -36.8(11)
C13 Fe1 C21 C22 159.4(7)
C19 Fe1 C21 C22 81.9(5)
C16 Fe1 C21 C22 -75.6(6)
C18 Fe1 C21 C22 38.4(5)
C14 Fe1 C21 C22 -162.0(5)
C15 Fe1 C21 C22 -118.3(5)
C20 Fe1 C21 C22 119.8(7)
C17 Fe1 C21 C20 -156.6(9)
C13 Fe1 C21 C20 39.6(10)
C19 Fe1 C21 C20 -37.9(5)
C16 Fe1 C21 C20 164.5(5)
C22 Fe1 C21 C20 -119.8(7)
C18 Fe1 C21 C20 -81.5(5)
C14 Fe1 C21 C20 78.2(5)
C15 Fe1 C21 C20 121.8(5)
C20 C21 C22 C18 0.4(9)
Fe1 C21 C22 C18 -59.3(5)
C20 C21 C22 Fe1 59.7(5)
C19 C18 C22 C21 0.2(9)
Fe1 C18 C22 C21 60.2(6)
C19 C18 C22 Fe1 -59.9(5)
C17 Fe1 C22 C21 165.6(4)
C13 Fe1 C22 C21 -157.4(8)
C19 Fe1 C22 C21 -81.4(5)
C16 Fe1 C22 C21 123.4(5)
C18 Fe1 C22 C21 -119.3(7)
C14 Fe1 C22 C21 44.2(11)
C15 Fe1 C22 C21 81.0(6)
C20 Fe1 C22 C21 -37.5(5)
C17 Fe1 C22 C18 -75.1(6)
C13 Fe1 C22 C18 -38.1(11)
C19 Fe1 C22 C18 37.9(5)
C16 Fe1 C22 C18 -117.2(5)
C14 Fe1 C22 C18 163.5(8)
C21 Fe1 C22 C18 119.3(7)
C15 Fe1 C22 C18 -159.6(5)
C20 Fe1 C22 C18 81.8(5)
C27 N4 C23 C24 1.5(10)
Ni1 N4 C23 C24 -176.0(5)
N4 C23 C24 C25 -3.2(11)
C23 C24 C25 C26 2.7(11)
C24 C25 C26 C27 -0.8(10)
C23 N4 C27 C26 0.6(9)
Ni1 N4 C27 C26 178.1(5)
C23 N4 C27 C28 -179.0(6)
Ni1 N4 C27 C28 -1.5(7)
C25 C26 C27 N4 -0.9(10)
C25 C26 C27 C28 178.7(6)
C29 N5 C28 C27 112.3(7)
N6 N5 C28 C27 -70.4(7)
N4 C27 C28 N5 64.4(7)
C26 C27 C28 N5 -115.2(6)
N6 N5 C29 C33 -0.1(8)
C28 N5 C29 C33 177.4(7)
N6 N5 C29 C30 172.4(6)
C28 N5 C29 C30 -10.1(12)
C31 O4 C30 O3 11.9(12)
C31 O4 C30 C29 -163.2(7)
N5 C29 C30 O3 176.4(7)
C33 C29 C30 O3 -12.3(12)
N5 C29 C30 O4 -8.2(10)
C33 C29 C30 O4 163.1(7)
C30 O4 C31 C32 -86.7(9)
N5 C29 C33 C34 0.1(8)
C30 C29 C33 C34 -172.6(6)
N5 N6 C34 C33 0.1(8)
Ni1 N6 C34 C33 168.7(5)
N5 N6 C34 C35 -176.7(6)
Ni1 N6 C34 C35 -8.0(11)
C29 C33 C34 N6 -0.1(8)
C29 C33 C34 C35 176.5(6)
N6 C34 C35 C36 144.1(7)
C33 C34 C35 C36 -32.0(11)
N6 C34 C35 C39 -35.3(11)
C33 C34 C35 C39 148.5(8)
N6 C34 C35 Fe2 -126.8(6)
C33 C34 C35 Fe2 57.0(10)
C41 Fe2 C35 C36 117.6(5)
C37 Fe2 C35 C36 -38.5(4)
C40 Fe2 C35 C36 159.5(5)
C44 Fe2 C35 C36 -166.3(8)
C38 Fe2 C35 C36 -82.3(5)
C43 Fe2 C35 C36 45.6(11)
C39 Fe2 C35 C36 -120.8(6)
C42 Fe2 C35 C36 76.5(5)
C41 Fe2 C35 C39 -121.5(5)
C37 Fe2 C35 C39 82.3(4)
C40 Fe2 C35 C39 -79.7(5)
C44 Fe2 C35 C39 -45.5(9)
C36 Fe2 C35 C39 120.8(6)
C38 Fe2 C35 C39 38.5(5)
C43 Fe2 C35 C39 166.4(9)
C42 Fe2 C35 C39 -162.7(5)
C41 Fe2 C35 C34 0.0(7)
C37 Fe2 C35 C34 -156.1(7)
C40 Fe2 C35 C34 41.9(8)
C44 Fe2 C35 C34 76.1(10)
C36 Fe2 C35 C34 -117.6(8)
C38 Fe2 C35 C34 160.1(7)
C43 Fe2 C35 C34 -72.0(12)
C39 Fe2 C35 C34 121.6(8)
C42 Fe2 C35 C34 -41.1(7)
C39 C35 C36 C37 -0.5(8)
C34 C35 C36 C37 180.0(6)
Fe2 C35 C36 C37 58.9(5)
C39 C35 C36 Fe2 -59.5(5)
C34 C35 C36 Fe2 121.0(6)
C41 Fe2 C36 C35 -80.7(5)
C37 Fe2 C36 C35 118.2(6)
C40 Fe2 C36 C35 -47.3(10)
C44 Fe2 C36 C35 162.7(10)
C38 Fe2 C36 C35 80.9(5)
C43 Fe2 C36 C35 -163.6(4)
C39 Fe2 C36 C35 37.0(4)
C42 Fe2 C36 C35 -122.9(4)
C35 Fe2 C36 C37 -118.2(6)
C41 Fe2 C36 C37 161.1(4)
C40 Fe2 C36 C37 -165.5(8)
C44 Fe2 C36 C37 44.4(13)
C38 Fe2 C36 C37 -37.3(4)
C43 Fe2 C36 C37 78.1(5)
C39 Fe2 C36 C37 -81.2(4)
C42 Fe2 C36 C37 118.8(5)
C35 C36 C37 C38 1.0(8)
Fe2 C36 C37 C38 59.8(6)
C35 C36 C37 Fe2 -58.8(5)
C35 Fe2 C37 C38 -81.3(5)
C41 Fe2 C37 C38 -165.2(7)
C40 Fe2 C37 C38 41.5(12)
C44 Fe2 C37 C38 76.1(5)
C36 Fe2 C37 C38 -119.6(6)
C43 Fe2 C37 C38 118.6(5)
C39 Fe2 C37 C38 -37.1(4)
C42 Fe2 C37 C38 160.3(4)
C35 Fe2 C37 C36 38.3(4)
C41 Fe2 C37 C36 -45.7(10)
C40 Fe2 C37 C36 161.0(10)
C44 Fe2 C37 C36 -164.3(5)
C38 Fe2 C37 C36 119.6(6)
C43 Fe2 C37 C36 -121.8(5)
C39 Fe2 C37 C36 82.5(5)
C42 Fe2 C37 C36 -80.1(5)
C36 C37 C38 C39 -1.1(9)
Fe2 C37 C38 C39 58.5(6)
C36 C37 C38 Fe2 -59.6(5)
C35 Fe2 C38 C37 81.9(5)
C41 Fe2 C38 C37 162.5(9)
C40 Fe2 C38 C37 -165.2(5)
C44 Fe2 C38 C37 -122.8(5)
C36 Fe2 C38 C37 37.8(4)
C43 Fe2 C38 C37 -80.4(5)
C39 Fe2 C38 C37 120.7(7)
C42 Fe2 C38 C37 -47.6(11)
C35 Fe2 C38 C39 -38.7(5)
C41 Fe2 C38 C39 41.9(12)
C37 Fe2 C38 C39 -120.7(7)
C40 Fe2 C38 C39 74.1(6)
C44 Fe2 C38 C39 116.5(5)
C36 Fe2 C38 C39 -82.8(5)
C43 Fe2 C38 C39 158.9(5)
C42 Fe2 C38 C39 -168.3(8)
C36 C35 C39 C38 -0.1(9)
C34 C35 C39 C38 179.3(7)
Fe2 C35 C39 C38 -59.6(5)
C36 C35 C39 Fe2 59.4(5)
C34 C35 C39 Fe2 -121.1(7)
C37 C38 C39 C35 0.8(9)
Fe2 C38 C39 C35 58.9(5)
C37 C38 C39 Fe2 -58.1(6)
C41 Fe2 C39 C35 77.5(5)
C37 Fe2 C39 C35 -81.0(5)
C40 Fe2 C39 C35 117.9(5)
C44 Fe2 C39 C35 160.6(4)
C36 Fe2 C39 C35 -36.9(4)
C38 Fe2 C39 C35 -117.8(7)
C43 Fe2 C39 C35 -168.7(8)
C42 Fe2 C39 C35 48.4(12)
C35 Fe2 C39 C38 117.8(7)
C41 Fe2 C39 C38 -164.7(5)
C37 Fe2 C39 C38 36.8(5)
C40 Fe2 C39 C38 -124.3(5)
C44 Fe2 C39 C38 -81.6(6)
C36 Fe2 C39 C38 80.9(6)
C43 Fe2 C39 C38 -51.0(11)
C42 Fe2 C39 C38 166.1(10)
C35 Fe2 C40 C41 -80.9(6)
C37 Fe2 C40 C41 164.3(9)
C44 Fe2 C40 C41 119.1(7)
C36 Fe2 C40 C41 -47.0(11)
C38 Fe2 C40 C41 -164.2(5)
C43 Fe2 C40 C41 80.5(5)
C39 Fe2 C40 C41 -123.2(5)
C42 Fe2 C40 C41 37.5(5)
C35 Fe2 C40 C44 160.0(5)
C41 Fe2 C40 C44 -119.1(7)
C37 Fe2 C40 C44 45.2(13)
C36 Fe2 C40 C44 -166.1(8)
C38 Fe2 C40 C44 76.7(6)
C43 Fe2 C40 C44 -38.6(5)
C39 Fe2 C40 C44 117.7(5)
C42 Fe2 C40 C44 -81.6(6)
C44 C40 C41 C42 -0.8(9)
Fe2 C40 C41 C42 -60.0(5)
C44 C40 C41 Fe2 59.3(6)
C35 Fe2 C41 C40 116.9(5)
C37 Fe2 C41 C40 -167.2(7)
C44 Fe2 C41 C40 -38.4(5)
C36 Fe2 C41 C40 159.5(5)
C38 Fe2 C41 C40 43.0(12)
C43 Fe2 C41 C40 -82.7(5)
C39 Fe2 C41 C40 74.6(6)
C42 Fe2 C41 C40 -119.6(7)
C35 Fe2 C41 C42 -123.5(5)
C37 Fe2 C41 C42 -47.6(10)
C40 Fe2 C41 C42 119.6(7)
C44 Fe2 C41 C42 81.2(5)
C36 Fe2 C41 C42 -80.9(5)
C38 Fe2 C41 C42 162.6(9)
C43 Fe2 C41 C42 37.0(5)
C39 Fe2 C41 C42 -165.8(5)
C40 C41 C42 C43 0.5(9)
Fe2 C41 C42 C43 -59.3(5)
C40 C41 C42 Fe2 59.8(6)
C35 Fe2 C42 C43 -164.9(5)
C41 Fe2 C42 C43 119.7(7)
C37 Fe2 C42 C43 -80.1(6)
C40 Fe2 C42 C43 82.5(6)
C44 Fe2 C42 C43 37.7(5)
C36 Fe2 C42 C43 -123.0(5)
C38 Fe2 C42 C43 -45.5(12)
C39 Fe2 C42 C43 158.4(10)
C35 Fe2 C42 C41 75.4(5)
C37 Fe2 C42 C41 160.2(5)
C40 Fe2 C42 C41 -37.2(5)
C44 Fe2 C42 C41 -82.0(5)
C36 Fe2 C42 C41 117.3(5)
C38 Fe2 C42 C41 -165.2(9)
C43 Fe2 C42 C41 -119.7(7)
C39 Fe2 C42 C41 38.7(12)
C41 C42 C43 C44 0.0(9)
Fe2 C42 C43 C44 -58.6(6)
C41 C42 C43 Fe2 58.7(5)
C35 Fe2 C43 C42 41.2(12)
C41 Fe2 C43 C42 -37.5(5)
C37 Fe2 C43 C42 118.5(5)
C40 Fe2 C43 C42 -80.9(6)
C44 Fe2 C43 C42 -119.9(8)
C36 Fe2 C43 C42 75.8(6)
C38 Fe2 C43 C42 161.0(5)
C39 Fe2 C43 C42 -162.0(8)
C35 Fe2 C43 C44 161.1(8)
C41 Fe2 C43 C44 82.4(6)
C37 Fe2 C43 C44 -121.6(5)
C40 Fe2 C43 C44 39.0(5)
C36 Fe2 C43 C44 -164.3(5)
C38 Fe2 C43 C44 -79.1(6)
C39 Fe2 C43 C44 -42.1(11)
C42 Fe2 C43 C44 119.9(8)
C42 C43 C44 C40 -0.5(9)
Fe2 C43 C44 C40 -59.7(6)
C42 C43 C44 Fe2 59.2(5)
C41 C40 C44 C43 0.8(9)
Fe2 C40 C44 C43 60.2(6)
C41 C40 C44 Fe2 -59.4(6)
C35 Fe2 C44 C43 -164.8(7)
C41 Fe2 C44 C43 -80.4(6)
C37 Fe2 C44 C43 78.1(6)
C40 Fe2 C44 C43 -117.7(7)
C36 Fe2 C44 C43 44.3(13)
C38 Fe2 C44 C43 119.6(5)
C39 Fe2 C44 C43 162.3(5)
C42 Fe2 C44 C43 -36.7(5)
C35 Fe2 C44 C40 -47.1(10)
C41 Fe2 C44 C40 37.3(6)
C37 Fe2 C44 C40 -164.2(5)
C36 Fe2 C44 C40 161.9(10)
C38 Fe2 C44 C40 -122.7(6)
C43 Fe2 C44 C40 117.7(7)
C39 Fe2 C44 C40 -80.0(6)
C42 Fe2 C44 C40 81.0(6)
